data_1535934
loop_
_publ_author_name
'Edwards, A.J.'

_publ_section_title
;
 Fluoride crystal structures. Part XVII. Dipotassium
 pentafluoromanganate(III) hydrate
;
_journal_name_full
;
Journal of the Chemical Society A: Inorganic, Physical, Theoretical (1966-1971)
;
_journal_page_first 2653
_journal_page_last 2655
_journal_volume 1971
_journal_year 1971
_chemical_formula_sum 'F5 H2 K2 Mn O'
_chemical_name_systematic 'K2 (Mn F5) (H2 O)'
_space_group_IT_number 11
_symmetry_space_group_name_Hall '-P 2yb'
_symmetry_space_group_name_H-M 'P 1 21/m 1'
_cell_angle_alpha 90
_cell_angle_beta 96.5
_cell_angle_gamma 90
_cell_formula_units_Z 2
_cell_length_a 6.04
_cell_length_b 8.2
_cell_length_c 5.94
_cell_volume 292.305
_citation_journal_id_ASTM JCSIAP
_cod_data_source_file Edwards_JCSIAP_1971_1071.cif
_cod_data_source_block H2F5K2Mn1O1
_cod_original_cell_volume 292.3052
_cod_original_formula_sum 'H2 F5 K2 Mn1 O1'
_cod_database_code 1535934

loop_
_symmetry_equiv_pos_as_xyz
x,y,z
-x,y+1/2,-z
-x,-y,-z
x,-y-1/2,z

loop_
_atom_site_label
_atom_site_type_symbol
_atom_site_fract_x
_atom_site_fract_y
_atom_site_fract_z
_atom_site_occupancy
_atom_site_U_iso_or_equiv
K2 K+1 0.5037 0.25 0.0917 1 0.0
Mn1 Mn+3 0 0 0 1 0.0
F2 F-1 0.2334 0.0281 -0.1652 1 0.0
F3 F-1 -0.0437 0.25 0.0202 1 0.0
K1 K+1 0.0877 0.25 -0.483 1 0.0
O1 O-2 0.5566 0.25 -0.4558 1 0.0
F1 F-1 0.2029 0.0045 0.2559 1 0.0
